data_4126017
loop_
_publ_author_name
'Wang, Shuai'
'McCrea-Hendrick, Madison L'
'Weinstein, Cory M.'
'Caputo, Christine A.'
'Hoppe, Elke'
'Fettinger, James C.'
'Olmstead, Marilyn M.'
'Power, Philip P.'

_publ_section_title
;
 Tin(II) Hydrides as Intermediates in Rearrangements of Tin(II) Alkyl
 Derivatives.
;
_journal_name_full 'Journal of the American Chemical Society'
_journal_paper_doi 10.1021/jacs.7b02271
_journal_year 2017
_chemical_formula_moiety 'C37 H46 Sn'
_chemical_formula_sum 'C37 H46 Sn'
_chemical_formula_weight 609.43
_chemical_name_systematic
; 
 ? 
;
_space_group_IT_number 2
_symmetry_cell_setting triclinic
_symmetry_space_group_name_Hall '-P 1'
_symmetry_space_group_name_H-M 'P -1'
_atom_sites_solution_hydrogens geom
_atom_sites_solution_primary direct
_atom_sites_solution_secondary difmap
_audit_creation_method SHELXL-97
_cell_angle_alpha 99.3872(10)
_cell_angle_beta 94.5522(10)
_cell_angle_gamma 108.1845(11)
_cell_formula_units_Z 2
_cell_length_a 10.5924(3)
_cell_length_b 10.8578(3)
_cell_length_c 15.0849(4)
_cell_measurement_reflns_used 9970
_cell_measurement_temperature 90(2)
_cell_measurement_theta_max 70.23
_cell_measurement_theta_min 4.37
_cell_volume 1610.41(8)
_computing_cell_refinement 'SAINT (8.18C) (Bruker, 2012)'
_computing_data_collection 'Apex2 (2012.2-0) (Bruker, 2012)'
_computing_data_reduction 'SAINT (8.18C) (Bruker, 2012)'
_computing_molecular_graphics 'Bruker SHELXTL'
_computing_publication_material 'Bruker SHELXTL'
_computing_structure_refinement 'SHELXL-97 (Sheldrick, 2008)'
_computing_structure_solution 'SHELXS-97 (Sheldrick, 2008)'
_diffrn_ambient_temperature 90(2)
_diffrn_measured_fraction_theta_full 0.931
_diffrn_measured_fraction_theta_max 0.931
_diffrn_measurement_device_type 'Bruker APEX-II CCD'
_diffrn_measurement_method '\f and \w scans'
_diffrn_radiation_monochromator graphite
_diffrn_radiation_source 'fine-focus sealed tube'
_diffrn_radiation_type CuK\a
_diffrn_radiation_wavelength 1.54178
_diffrn_reflns_av_R_equivalents 0.0241
_diffrn_reflns_av_sigmaI/netI 0.0331
_diffrn_reflns_limit_h_max 10
_diffrn_reflns_limit_h_min -12
_diffrn_reflns_limit_k_max 13
_diffrn_reflns_limit_k_min -10
_diffrn_reflns_limit_l_max 18
_diffrn_reflns_limit_l_min -17
_diffrn_reflns_number 6529
_diffrn_reflns_theta_full 67.71
_diffrn_reflns_theta_max 67.71
_diffrn_reflns_theta_min 4.79
_exptl_absorpt_coefficient_mu 6.453
_exptl_absorpt_correction_T_max 0.2545
_exptl_absorpt_correction_T_min 0.2156
_exptl_absorpt_correction_type multi-scan
_exptl_absorpt_process_details 'SADABS 2008/1 (Sheldrick, 2008)'
_exptl_crystal_colour Red
_exptl_crystal_density_diffrn 1.257
_exptl_crystal_density_method 'not measured'
_exptl_crystal_description Block
_exptl_crystal_F_000 636
_exptl_crystal_size_max 0.34
_exptl_crystal_size_mid 0.29
_exptl_crystal_size_min 0.29
_refine_diff_density_max 0.927
_refine_diff_density_min -0.569
_refine_diff_density_rms 0.065
_refine_ls_extinction_method none
_refine_ls_goodness_of_fit_ref 1.150
_refine_ls_hydrogen_treatment constr
_refine_ls_matrix_type full
_refine_ls_number_parameters 408
_refine_ls_number_reflns 5416
_refine_ls_number_restraints 32
_refine_ls_restrained_S_all 1.153
_refine_ls_R_factor_all 0.0391
_refine_ls_R_factor_gt 0.0391
_refine_ls_shift/su_max 0.002
_refine_ls_shift/su_mean 0.000
_refine_ls_structure_factor_coef Fsqd
_refine_ls_weighting_details 'calc w=1/[\s^2^(Fo^2^)+(0.0338P)^2^+1.7861P] where P=(Fo^2^+2Fc^2^)/3'
_refine_ls_weighting_scheme calc
_refine_ls_wR_factor_gt 0.0974
_refine_ls_wR_factor_ref 0.0974
_reflns_number_gt 5405
_reflns_number_total 5416
_reflns_threshold_expression >2sigma(I)
_cod_data_source_file ja7b02271_si_002.cif
_cod_data_source_block cc92fmi
_cod_depositor_comments
;
The following automatic conversions were performed:

'_symmetry_cell_setting' value 'Triclinic' changed to 'triclinic'
according to
/home/data/users/saulius/crontab/automatic-downloads/rss-feeds/ACS/lib/dictionaries/cif_core.dic
dictionary named 'cif_core.dic' version 2.4.2 from 2011-04-26.

'_exptl_absorpt_correction_type' value 'Multi-scan' changed to
'multi-scan' according to
/home/data/users/saulius/crontab/automatic-downloads/rss-feeds/ACS/lib/dictionaries/cif_core.dic
dictionary named 'cif_core.dic' version 2.4.2 from 2011-04-26.

Automatic conversion script
Id: cif_fix_values 4973 2017-02-22 13:04:09Z antanas 
;
_cod_database_code 4126017

loop_
_symmetry_equiv_pos_as_xyz
'x, y, z'
'-x, -y, -z'

loop_
_atom_site_label
_atom_site_type_symbol
_atom_site_fract_x
_atom_site_fract_y
_atom_site_fract_z
_atom_site_U_iso_or_equiv
_atom_site_adp_type
_atom_site_occupancy
_atom_site_symmetry_multiplicity
_atom_site_calc_flag
_atom_site_refinement_flags
_atom_site_disorder_assembly
_atom_site_disorder_group
Sn1 Sn 0.92751(2) 0.24215(3) 0.830226(14) 0.05329(11) Uani 1 1 d . . .
C1 C 0.8661(3) 0.1075(3) 0.69772(19) 0.0327(6) Uani 1 1 d . B .
C2 C 0.8644(3) -0.0229(3) 0.68702(19) 0.0324(6) Uani 1 1 d . . .
C3 C 0.8501(3) -0.0991(3) 0.6006(2) 0.0344(6) Uani 1 1 d . B .
H3 H 0.8474 -0.1884 0.5938 0.041 Uiso 1 1 calc R . .
C4 C 0.8397(3) -0.0441(3) 0.52451(19) 0.0350(6) Uani 1 1 d . . .
H4 H 0.8317 -0.0954 0.4657 0.042 Uiso 1 1 calc R B .
C5 C 0.8411(3) 0.0859(3) 0.53431(19) 0.0343(6) Uani 1 1 d . B .
H5 H 0.8336 0.1232 0.4822 0.041 Uiso 1 1 calc R . .
C6 C 0.8534(3) 0.1611(3) 0.61998(19) 0.0322(6) Uani 1 1 d . . .
C7 C 0.8786(3) -0.0789(3) 0.77075(19) 0.0348(6) Uani 1 1 d . A .
C8 C 1.0067(3) -0.0646(3) 0.8127(2) 0.0403(7) Uani 1 1 d . . .
C9 C 1.0159(4) -0.1189(4) 0.8894(2) 0.0546(9) Uani 1 1 d . B .
H9 H 1.1017 -0.1111 0.9184 0.065 Uiso 1 1 calc R . .
C10 C 0.9026(4) -0.1838(4) 0.9239(2) 0.0585(10) Uani 1 1 d . . .
H10 H 0.9110 -0.2210 0.9759 0.070 Uiso 1 1 calc R B .
C11 C 0.7787(4) -0.1948(4) 0.8841(2) 0.0532(9) Uani 1 1 d . A .
H11 H 0.7017 -0.2387 0.9092 0.064 Uiso 1 1 calc R . .
C12 C 0.7632(3) -0.1429(3) 0.8071(2) 0.0436(7) Uani 1 1 d D . .
C13 C 1.1331(3) 0.0019(3) 0.7734(2) 0.0431(7) Uani 1 1 d . B .
H13 H 1.1089 0.0541 0.7301 0.052 Uiso 1 1 calc R . .
C14 C 1.2460(4) 0.0976(4) 0.8459(3) 0.0614(10) Uani 1 1 d . . .
H14A H 1.2137 0.1645 0.8792 0.092 Uiso 1 1 calc R B .
H14B H 1.3226 0.1410 0.8167 0.092 Uiso 1 1 calc R . .
H14C H 1.2739 0.0484 0.8883 0.092 Uiso 1 1 calc R . .
C15 C 1.1821(4) -0.1013(4) 0.7204(3) 0.0519(8) Uani 1 1 d . . .
H15A H 1.2060 -0.1545 0.7612 0.078 Uiso 1 1 calc R B .
H15B H 1.2611 -0.0572 0.6935 0.078 Uiso 1 1 calc R . .
H15C H 1.1108 -0.1588 0.6721 0.078 Uiso 1 1 calc R . .
C16 C 0.6229(4) -0.1571(4) 0.7627(3) 0.0541(13) Uani 0.86 1 d PD A 1
H16 H 0.6323 -0.0897 0.7235 0.065 Uiso 0.86 1 calc PR A 1
C17 C 0.5291(6) -0.1358(6) 0.8316(5) 0.092(2) Uani 0.86 1 d PDU A 1
H17A H 0.4473 -0.1301 0.7999 0.137 Uiso 0.86 1 calc PR A 1
H17B H 0.5744 -0.0535 0.8757 0.137 Uiso 0.86 1 calc PR A 1
H17C H 0.5055 -0.2102 0.8632 0.137 Uiso 0.86 1 calc PR A 1
C18 C 0.5618(5) -0.2938(4) 0.7024(4) 0.0598(12) Uani 0.86 1 d PDU A 1
H18A H 0.5557 -0.3614 0.7392 0.090 Uiso 0.86 1 calc PR A 1
H18B H 0.6186 -0.3041 0.6554 0.090 Uiso 0.86 1 calc PR A 1
H18C H 0.4719 -0.3040 0.6737 0.090 Uiso 0.86 1 calc PR A 1
C16A C 0.6273(18) -0.188(3) 0.747(2) 0.0541(13) Uani 0.14 1 d PD A 2
H16A H 0.6433 -0.1846 0.6828 0.065 Uiso 0.14 1 calc PR A 2
C17A C 0.566(4) -0.082(3) 0.780(3) 0.084(8) Uani 0.14 1 d PDU A 2
H17D H 0.4768 -0.1037 0.7456 0.127 Uiso 0.14 1 calc PR A 2
H17E H 0.6237 0.0042 0.7715 0.127 Uiso 0.14 1 calc PR A 2
H17F H 0.5578 -0.0781 0.8447 0.127 Uiso 0.14 1 calc PR A 2
C18A C 0.530(3) -0.324(2) 0.749(2) 0.059(6) Uani 0.14 1 d PDU A 2
H18D H 0.4999 -0.3233 0.8093 0.089 Uiso 0.14 1 calc PR A 2
H18E H 0.5746 -0.3903 0.7376 0.089 Uiso 0.14 1 calc PR A 2
H18F H 0.4518 -0.3460 0.7029 0.089 Uiso 0.14 1 calc PR A 2
C19 C 0.8570(3) 0.3024(3) 0.63756(19) 0.0359(6) Uani 1 1 d . B .
C20 C 0.7352(4) 0.3298(3) 0.6333(2) 0.0453(7) Uani 1 1 d . . .
C21 C 0.7414(4) 0.4610(4) 0.6592(3) 0.0548(9) Uani 1 1 d . B .
H21 H 0.6608 0.4820 0.6554 0.066 Uiso 1 1 calc R . .
C22 C 0.8614(5) 0.5607(4) 0.6899(3) 0.0591(10) Uani 1 1 d . . .
H22 H 0.8624 0.6489 0.7090 0.071 Uiso 1 1 calc R B .
C23 C 0.9809(4) 0.5339(3) 0.6934(2) 0.0520(8) Uani 1 1 d . B .
H23 H 1.0633 0.6037 0.7145 0.062 Uiso 1 1 calc R . .
C24 C 0.9811(3) 0.4047(3) 0.6661(2) 0.0419(7) Uani 1 1 d . . .
C25 C 0.6014(4) 0.2204(4) 0.6002(3) 0.0535(8) Uani 1 1 d . B .
H25 H 0.6125 0.1357 0.6110 0.064 Uiso 1 1 calc R . .
C26 C 0.4856(4) 0.2402(5) 0.6498(3) 0.0681(11) Uani 1 1 d . . .
H26A H 0.5135 0.2594 0.7155 0.102 Uiso 1 1 calc R B .
H26B H 0.4072 0.1595 0.6332 0.102 Uiso 1 1 calc R . .
H26C H 0.4623 0.3143 0.6323 0.102 Uiso 1 1 calc R . .
C27 C 0.5636(5) 0.2052(6) 0.4989(3) 0.0750(13) Uani 1 1 d . . .
H27A H 0.5511 0.2866 0.4862 0.113 Uiso 1 1 calc R B .
H27B H 0.4800 0.1310 0.4780 0.113 Uiso 1 1 calc R . .
H27C H 0.6354 0.1882 0.4670 0.113 Uiso 1 1 calc R . .
C28 C 1.1142(3) 0.3797(3) 0.6563(2) 0.0446(7) Uani 1 1 d . B .
H28 H 1.0981 0.2837 0.6553 0.054 Uiso 1 1 calc R . .
C29 C 1.2274(4) 0.4589(4) 0.7338(3) 0.0636(10) Uani 1 1 d . . .
H29A H 1.2499 0.5535 0.7336 0.095 Uiso 1 1 calc R B .
H29B H 1.3067 0.4324 0.7254 0.095 Uiso 1 1 calc R . .
H29C H 1.1980 0.4415 0.7918 0.095 Uiso 1 1 calc R . .
C30 C 1.1555(4) 0.4073(4) 0.5650(3) 0.0588(9) Uani 1 1 d . . .
H30A H 1.1706 0.5006 0.5635 0.088 Uiso 1 1 calc R B .
H30B H 1.0841 0.3516 0.5162 0.088 Uiso 1 1 calc R . .
H30C H 1.2384 0.3873 0.5567 0.088 Uiso 1 1 calc R . .
C31 C 0.7354(4) 0.2628(4) 0.8654(2) 0.0633(10) Uani 0.59 1 d PD B 1
H31 H 0.6573 0.2126 0.8174 0.076 Uiso 0.59 1 calc PR B 1
C32 C 0.7516(16) 0.4081(8) 0.8929(12) 0.0675(15) Uani 0.59 1 d PD B 1
H32A H 0.8428 0.4634 0.8859 0.081 Uiso 0.59 1 calc PR B 1
H32B H 0.6855 0.4305 0.8540 0.081 Uiso 0.59 1 calc PR B 1
C33 C 0.7293(10) 0.4329(8) 0.9895(5) 0.0642(19) Uani 0.59 1 d PD B 1
H33 H 0.7533 0.5271 1.0213 0.077 Uiso 0.59 1 calc PR B 1
C34 C 0.5890(11) 0.3437(9) 0.9885(8) 0.067(2) Uani 0.59 1 d PD B 1
H34 H 0.5142 0.3724 0.9981 0.080 Uiso 0.59 1 calc PR B 1
C35 C 0.5849(8) 0.2256(9) 0.9733(5) 0.073(2) Uani 0.59 1 d PD B 1
H35 H 0.5064 0.1518 0.9705 0.088 Uiso 0.59 1 calc PR B 1
C36 C 0.7209(9) 0.2162(15) 0.9601(7) 0.058(2) Uani 0.59 1 d PD B 1
H36 H 0.7392 0.1332 0.9673 0.069 Uiso 0.59 1 calc PR B 1
C37 C 0.8047(8) 0.3492(8) 1.0270(4) 0.0558(16) Uani 0.59 1 d PD B 1
H37A H 0.7951 0.3449 1.0913 0.067 Uiso 0.59 1 calc PR B 1
H37B H 0.9008 0.3784 1.0193 0.067 Uiso 0.59 1 calc PR B 1
C41 C 0.7354(4) 0.2628(4) 0.8654(2) 0.0633(10) Uani 0.41 1 d PD B 2
H41A H 0.6650 0.2187 0.8115 0.076 Uiso 0.41 1 calc PR B 2
C42 C 0.6801(16) 0.217(2) 0.9489(9) 0.058(2) Uani 0.41 1 d PD B 2
H42A H 0.5861 0.1567 0.9326 0.069 Uiso 0.41 1 calc PR B 2
H42B H 0.7345 0.1695 0.9760 0.069 Uiso 0.41 1 calc PR B 2
C43 C 0.6870(12) 0.3386(11) 1.0140(6) 0.079(4) Uani 0.41 1 d PD B 2
H43 H 0.6881 0.3327 1.0795 0.095 Uiso 0.41 1 calc PR B 2
C44 C 0.5797(18) 0.383(2) 0.9728(11) 0.067(2) Uani 0.41 1 d PD B 2
H44 H 0.4957 0.3774 0.9931 0.080 Uiso 0.41 1 calc PR B 2
C45 C 0.6228(14) 0.4302(10) 0.9062(9) 0.084(4) Uani 0.41 1 d PD B 2
H45 H 0.5760 0.4719 0.8714 0.100 Uiso 0.41 1 calc PR B 2
C46 C 0.755(2) 0.4153(11) 0.8856(18) 0.0675(15) Uani 0.41 1 d PD B 2
H46 H 0.8082 0.4727 0.8471 0.081 Uiso 0.41 1 calc PR B 2
C47 C 0.8123(13) 0.4343(12) 0.9879(9) 0.080(4) Uani 0.41 1 d PD B 2
H47A H 0.8919 0.4055 0.9953 0.096 Uiso 0.41 1 calc PR B 2
H47B H 0.8334 0.5263 1.0213 0.096 Uiso 0.41 1 calc PR B 2

loop_
_atom_site_aniso_label
_atom_site_aniso_U_11
_atom_site_aniso_U_22
_atom_site_aniso_U_33
_atom_site_aniso_U_23
_atom_site_aniso_U_13
_atom_site_aniso_U_12
Sn1 0.05319(17) 0.07134(18) 0.03326(13) -0.00356(10) -0.00270(9) 0.02680(12)
C1 0.0341(15) 0.0337(14) 0.0302(13) 0.0091(11) 0.0021(11) 0.0100(11)
C2 0.0281(15) 0.0307(13) 0.0381(15) 0.0127(11) 0.0041(11) 0.0066(10)
C3 0.0276(15) 0.0303(13) 0.0427(16) 0.0081(12) 0.0040(11) 0.0057(11)
C4 0.0305(15) 0.0372(14) 0.0331(14) 0.0039(11) 0.0026(11) 0.0074(11)
C5 0.0329(15) 0.0388(15) 0.0313(14) 0.0121(11) 0.0028(11) 0.0096(11)
C6 0.0308(15) 0.0327(14) 0.0337(14) 0.0121(11) 0.0036(11) 0.0086(11)
C7 0.0391(16) 0.0297(13) 0.0368(15) 0.0104(11) 0.0066(12) 0.0110(11)
C8 0.0425(18) 0.0391(15) 0.0389(16) 0.0156(13) 0.0029(13) 0.0098(13)
C9 0.056(2) 0.059(2) 0.0481(19) 0.0256(16) -0.0059(16) 0.0133(16)
C10 0.075(3) 0.060(2) 0.0423(19) 0.0282(17) 0.0088(17) 0.0155(19)
C11 0.063(2) 0.0514(19) 0.053(2) 0.0258(16) 0.0256(17) 0.0175(16)
C12 0.0467(19) 0.0363(15) 0.0543(19) 0.0193(14) 0.0171(14) 0.0152(13)
C13 0.0356(17) 0.0476(17) 0.0453(17) 0.0191(14) -0.0008(13) 0.0091(13)
C14 0.041(2) 0.068(2) 0.062(2) 0.0085(19) 0.0009(16) 0.0038(16)
C15 0.046(2) 0.059(2) 0.053(2) 0.0212(16) 0.0092(15) 0.0151(16)
C16 0.039(2) 0.048(3) 0.092(3) 0.041(2) 0.0252(19) 0.0199(18)
C17 0.055(4) 0.081(4) 0.149(6) 0.026(4) 0.049(4) 0.026(3)
C18 0.043(3) 0.061(3) 0.079(3) 0.035(3) -0.002(2) 0.013(2)
C16A 0.039(2) 0.048(3) 0.092(3) 0.041(2) 0.0252(19) 0.0199(18)
C17A 0.048(14) 0.071(15) 0.131(19) 0.020(15) 0.017(14) 0.014(13)
C18A 0.041(12) 0.058(13) 0.066(14) 0.013(12) 0.013(11) -0.005(10)
C19 0.0480(18) 0.0357(14) 0.0293(14) 0.0138(11) 0.0088(12) 0.0166(13)
C20 0.059(2) 0.0488(18) 0.0386(16) 0.0183(14) 0.0098(14) 0.0271(15)
C21 0.070(3) 0.055(2) 0.059(2) 0.0258(17) 0.0203(18) 0.0380(19)
C22 0.094(3) 0.0413(18) 0.059(2) 0.0221(16) 0.028(2) 0.036(2)
C23 0.072(2) 0.0325(16) 0.055(2) 0.0162(14) 0.0190(17) 0.0163(15)
C24 0.057(2) 0.0335(15) 0.0390(16) 0.0136(12) 0.0127(14) 0.0152(13)
C25 0.049(2) 0.065(2) 0.055(2) 0.0154(17) 0.0054(16) 0.0289(17)
C26 0.053(2) 0.097(3) 0.064(2) 0.021(2) 0.0109(18) 0.035(2)
C27 0.065(3) 0.109(4) 0.055(2) 0.006(2) 0.0002(19) 0.041(3)
C28 0.0468(19) 0.0324(15) 0.0504(18) 0.0086(13) 0.0081(14) 0.0067(13)
C29 0.053(2) 0.063(2) 0.062(2) 0.0008(18) 0.0069(18) 0.0077(18)
C30 0.066(3) 0.055(2) 0.057(2) 0.0118(17) 0.0227(18) 0.0190(18)
C31 0.066(3) 0.084(3) 0.0390(18) -0.0048(18) 0.0005(16) 0.033(2)
C32 0.075(3) 0.072(3) 0.064(4) 0.028(2) 0.022(2) 0.027(2)
C33 0.080(6) 0.060(5) 0.051(4) 0.004(3) 0.011(4) 0.025(5)
C34 0.061(4) 0.071(8) 0.080(5) 0.025(4) 0.019(4) 0.030(4)
C35 0.061(5) 0.093(6) 0.065(5) 0.014(4) 0.005(3) 0.027(4)
C36 0.044(7) 0.071(3) 0.069(4) 0.025(3) 0.010(4) 0.028(5)
C37 0.066(5) 0.070(4) 0.032(3) 0.002(3) -0.001(3) 0.029(4)
C41 0.066(3) 0.084(3) 0.0390(18) -0.0048(18) 0.0005(16) 0.033(2)
C42 0.044(7) 0.071(3) 0.069(4) 0.025(3) 0.010(4) 0.028(5)
C43 0.053(8) 0.103(9) 0.039(5) -0.006(5) 0.011(4) -0.027(6)
C44 0.061(4) 0.071(8) 0.080(5) 0.025(4) 0.019(4) 0.030(4)
C45 0.114(10) 0.055(6) 0.108(9) 0.029(6) 0.064(8) 0.046(6)
C46 0.075(3) 0.072(3) 0.064(4) 0.028(2) 0.022(2) 0.027(2)
C47 0.048(7) 0.059(7) 0.104(10) -0.023(7) 0.032(7) -0.007(6)

loop_
_atom_type_symbol
_atom_type_description
_atom_type_scat_dispersion_real
_atom_type_scat_dispersion_imag
_atom_type_scat_source
C C 0.0181 0.0091 'International Tables Vol C Tables 4.2.6.8 and 6.1.1.4'
H H 0.0000 0.0000 'International Tables Vol C Tables 4.2.6.8 and 6.1.1.4'
Sn Sn 0.0259 5.4591 'International Tables Vol C Tables 4.2.6.8 and 6.1.1.4'

loop_
_geom_angle_atom_site_label_1
_geom_angle_atom_site_label_2
_geom_angle_atom_site_label_3
_geom_angle
C1 Sn1 C31 102.43(12)
C2 C1 C6 118.9(3)
C2 C1 Sn1 121.6(2)
C6 C1 Sn1 118.4(2)
C1 C2 C3 120.5(2)
C1 C2 C7 118.4(3)
C3 C2 C7 121.1(2)
C4 C3 C2 119.9(3)
C4 C3 H3 120.1
C2 C3 H3 120.1
C3 C4 C5 120.1(3)
C3 C4 H4 119.9
C5 C4 H4 119.9
C6 C5 C4 120.0(3)
C6 C5 H5 120.0
C4 C5 H5 120.0
C5 C6 C1 120.5(3)
C5 C6 C19 124.0(2)
C1 C6 C19 115.5(2)
C8 C7 C12 120.7(3)
C8 C7 C2 119.7(3)
C12 C7 C2 119.6(3)
C9 C8 C7 118.1(3)
C9 C8 C13 120.2(3)
C7 C8 C13 121.6(3)
C10 C9 C8 121.1(3)
C10 C9 H9 119.5
C8 C9 H9 119.5
C11 C10 C9 120.5(3)
C11 C10 H10 119.7
C9 C10 H10 119.7
C10 C11 C12 121.0(3)
C10 C11 H11 119.5
C12 C11 H11 119.5
C11 C12 C7 118.6(3)
C11 C12 C16A 120.8(12)
C7 C12 C16A 118.2(12)
C11 C12 C16 120.3(3)
C7 C12 C16 121.1(3)
C15 C13 C8 110.4(3)
C15 C13 C14 110.2(3)
C8 C13 C14 112.9(3)
C15 C13 H13 107.7
C8 C13 H13 107.7
C14 C13 H13 107.7
C13 C14 H14A 109.5
C13 C14 H14B 109.5
H14A C14 H14B 109.5
C13 C14 H14C 109.5
H14A C14 H14C 109.5
H14B C14 H14C 109.5
C13 C15 H15A 109.5
C13 C15 H15B 109.5
H15A C15 H15B 109.5
C13 C15 H15C 109.5
H15A C15 H15C 109.5
H15B C15 H15C 109.5
C18 C16 C12 108.8(3)
C18 C16 C17 109.9(4)
C12 C16 C17 113.2(4)
C18 C16 H16 108.3
C12 C16 H16 108.3
C17 C16 H16 108.3
C17A C16A C18A 109.6(14)
C17A C16A C12 104(2)
C18A C16A C12 117(2)
C17A C16A H16A 108.6
C18A C16A H16A 108.6
C12 C16A H16A 108.6
C16A C17A H17D 109.5
C16A C17A H17E 109.5
H17D C17A H17E 109.5
C16A C17A H17F 109.5
H17D C17A H17F 109.5
H17E C17A H17F 109.5
C16A C18A H18D 109.5
C16A C18A H18E 109.5
H18D C18A H18E 109.5
C16A C18A H18F 109.5
H18D C18A H18F 109.5
H18E C18A H18F 109.5
C20 C19 C24 121.1(3)
C20 C19 C6 119.2(3)
C24 C19 C6 119.4(3)
C21 C20 C19 117.8(3)
C21 C20 C25 120.8(3)
C19 C20 C25 121.3(3)
C22 C21 C20 121.5(3)
C22 C21 H21 119.2
C20 C21 H21 119.2
C21 C22 C23 120.6(3)
C21 C22 H22 119.7
C23 C22 H22 119.7
C22 C23 C24 120.4(4)
C22 C23 H23 119.8
C24 C23 H23 119.8
C23 C24 C19 118.5(3)
C23 C24 C28 119.6(3)
C19 C24 C28 121.4(3)
C27 C25 C20 110.5(3)
C27 C25 C26 109.4(3)
C20 C25 C26 113.9(3)
C27 C25 H25 107.6
C20 C25 H25 107.6
C26 C25 H25 107.6
C25 C26 H26A 109.5
C25 C26 H26B 109.5
H26A C26 H26B 109.5
C25 C26 H26C 109.5
H26A C26 H26C 109.5
H26B C26 H26C 109.5
C25 C27 H27A 109.5
C25 C27 H27B 109.5
H27A C27 H27B 109.5
C25 C27 H27C 109.5
H27A C27 H27C 109.5
H27B C27 H27C 109.5
C30 C28 C24 108.8(3)
C30 C28 C29 110.8(3)
C24 C28 C29 114.3(3)
C30 C28 H28 107.6
C24 C28 H28 107.6
C29 C28 H28 107.6
C28 C29 H29A 109.5
C28 C29 H29B 109.5
H29A C29 H29B 109.5
C28 C29 H29C 109.5
H29A C29 H29C 109.5
H29B C29 H29C 109.5
C28 C30 H30A 109.5
C28 C30 H30B 109.5
H30A C30 H30B 109.5
C28 C30 H30C 109.5
H30A C30 H30C 109.5
H30B C30 H30C 109.5
C32 C31 C36 101.3(5)
C32 C31 Sn1 109.6(6)
C36 C31 Sn1 104.4(4)
C32 C31 H31 113.5
C36 C31 H31 113.5
Sn1 C31 H31 113.5
C33 C32 C31 107.7(10)
C33 C32 H32A 110.2
C31 C32 H32A 110.2
C33 C32 H32B 110.2
C31 C32 H32B 110.2
H32A C32 H32B 108.5
C32 C33 C34 103.6(9)
C32 C33 C37 99.2(8)
C34 C33 C37 98.5(7)
C32 C33 H33 117.4
C34 C33 H33 117.4
C37 C33 H33 117.4
C35 C34 C33 109.8(8)
C35 C34 H34 125.1
C33 C34 H34 125.1
C34 C35 C36 110.9(10)
C34 C35 H35 124.6
C36 C35 H35 124.6
C35 C36 C37 96.6(9)
C35 C36 C31 99.4(5)
C37 C36 C31 100.2(8)
C35 C36 H36 118.8
C37 C36 H36 118.8
C31 C36 H36 118.8
C33 C37 C36 95.4(6)
C33 C37 H37A 112.7
C36 C37 H37A 112.7
C33 C37 H37B 112.7
C36 C37 H37B 112.7
H37A C37 H37B 110.1
C43 C42 H42A 110.5
C43 C42 H42B 110.5
H42A C42 H42B 108.7
C42 C43 C44 104.4(11)
C42 C43 C47 98.3(9)
C44 C43 C47 100.7(15)
C42 C43 H43 116.9
C44 C43 H43 116.9
C47 C43 H43 116.9
C45 C44 C43 106.3(13)
C45 C44 H44 126.9
C43 C44 H44 126.9
C44 C45 C46 114.7(15)
C44 C45 H45 122.6
C46 C45 H45 122.6
C45 C46 C47 94.4(17)
C45 C46 H46 118.7
C47 C46 H46 118.7
C43 C47 C46 96.1(11)
C43 C47 H47A 112.5
C46 C47 H47A 112.5
C43 C47 H47B 112.5
C46 C47 H47B 112.5
H47A C47 H47B 110.1

loop_
_geom_bond_atom_site_label_1
_geom_bond_atom_site_label_2
_geom_bond_distance
Sn1 C1 2.192(3)
Sn1 C31 2.211(4)
C1 C2 1.392(4)
C1 C6 1.406(4)
C2 C3 1.395(4)
C2 C7 1.505(4)
C3 C4 1.390(4)
C3 H3 0.9500
C4 C5 1.390(4)
C4 H4 0.9500
C5 C6 1.384(4)
C5 H5 0.9500
C6 C19 1.502(4)
C7 C8 1.403(4)
C7 C12 1.406(4)
C8 C9 1.391(4)
C8 C13 1.525(4)
C9 C10 1.378(5)
C9 H9 0.9500
C10 C11 1.360(6)
C10 H10 0.9500
C11 C12 1.391(5)
C11 H11 0.9500
C12 C16A 1.531(19)
C12 C16 1.532(6)
C13 C15 1.517(5)
C13 C14 1.534(5)
C13 H13 1.0000
C14 H14A 0.9800
C14 H14B 0.9800
C14 H14C 0.9800
C15 H15A 0.9800
C15 H15B 0.9800
C15 H15C 0.9800
C16 C18 1.522(6)
C16 C17 1.533(6)
C16 H16 1.0000
C17 H17A 0.9800
C17 H17B 0.9800
C17 H17C 0.9800
C18 H18A 0.9800
C18 H18B 0.9800
C18 H18C 0.9800
C16A C17A 1.526(10)
C16A C18A 1.526(9)
C16A H16A 1.0000
C17A H17D 0.9800
C17A H17E 0.9800
C17A H17F 0.9800
C18A H18D 0.9800
C18A H18E 0.9800
C18A H18F 0.9800
C19 C20 1.410(5)
C19 C24 1.410(5)
C20 C21 1.394(5)
C20 C25 1.521(5)
C21 C22 1.374(6)
C21 H21 0.9500
C22 C23 1.383(6)
C22 H22 0.9500
C23 C24 1.397(4)
C23 H23 0.9500
C24 C28 1.530(5)
C25 C27 1.517(6)
C25 C26 1.539(5)
C25 H25 1.0000
C26 H26A 0.9800
C26 H26B 0.9800
C26 H26C 0.9800
C27 H27A 0.9800
C27 H27B 0.9800
C27 H27C 0.9800
C28 C30 1.525(5)
C28 C29 1.533(5)
C28 H28 1.0000
C29 H29A 0.9800
C29 H29B 0.9800
C29 H29C 0.9800
C30 H30A 0.9800
C30 H30B 0.9800
C30 H30C 0.9800
C31 C32 1.516(7)
C31 C36 1.594(8)
C31 H31 1.0000
C32 C33 1.489(18)
C32 H32A 0.9900
C32 H32B 0.9900
C33 C34 1.497(12)
C33 C37 1.529(8)
C33 H33 1.0000
C34 C35 1.252(11)
C34 H34 0.9500
C35 C36 1.502(11)
C35 H35 0.9500
C36 C37 1.572(17)
C36 H36 1.0000
C37 H37A 0.9900
C37 H37B 0.9900
C42 C43 1.49(2)
C42 H42A 0.9900
C42 H42B 0.9900
C43 C44 1.498(12)
C43 C47 1.534(9)
C43 H43 1.0000
C44 C45 1.254(13)
C44 H44 0.9500
C45 C46 1.504(15)
C45 H45 0.9500
C46 C47 1.57(2)
C46 H46 1.0000
C47 H47A 0.9900
C47 H47B 0.9900

loop_
_geom_torsion_atom_site_label_1
_geom_torsion_atom_site_label_2
_geom_torsion_atom_site_label_3
_geom_torsion_atom_site_label_4
_geom_torsion
C31 Sn1 C1 C2 -108.5(2)
C31 Sn1 C1 C6 83.8(2)
C6 C1 C2 C3 -0.2(4)
Sn1 C1 C2 C3 -167.7(2)
C6 C1 C2 C7 179.8(3)
Sn1 C1 C2 C7 12.2(4)
C1 C2 C3 C4 1.1(4)
C7 C2 C3 C4 -178.8(3)
C2 C3 C4 C5 -1.2(4)
C3 C4 C5 C6 0.3(4)
C4 C5 C6 C1 0.7(4)
C4 C5 C6 C19 179.5(3)
C2 C1 C6 C5 -0.8(4)
Sn1 C1 C6 C5 167.2(2)
C2 C1 C6 C19 -179.7(3)
Sn1 C1 C6 C19 -11.7(3)
C1 C2 C7 C8 -88.5(3)
C3 C2 C7 C8 91.4(3)
C1 C2 C7 C12 90.2(3)
C3 C2 C7 C12 -89.9(4)
C12 C7 C8 C9 2.0(5)
C2 C7 C8 C9 -179.3(3)
C12 C7 C8 C13 178.7(3)
C2 C7 C8 C13 -2.6(4)
C7 C8 C9 C10 -0.7(5)
C13 C8 C9 C10 -177.5(3)
C8 C9 C10 C11 -0.7(6)
C9 C10 C11 C12 0.9(6)
C10 C11 C12 C7 0.3(5)
C10 C11 C12 C16A 162.4(14)
C10 C11 C12 C16 179.5(4)
C8 C7 C12 C11 -1.8(5)
C2 C7 C12 C11 179.5(3)
C8 C7 C12 C16A -164.3(13)
C2 C7 C12 C16A 17.0(13)
C8 C7 C12 C16 179.0(3)
C2 C7 C12 C16 0.3(5)
C9 C8 C13 C15 77.2(4)
C7 C8 C13 C15 -99.5(3)
C9 C8 C13 C14 -46.6(4)
C7 C8 C13 C14 136.7(3)
C11 C12 C16 C18 -81.7(5)
C7 C12 C16 C18 97.5(4)
C16A C12 C16 C18 15(5)
C11 C12 C16 C17 40.8(5)
C7 C12 C16 C17 -140.0(4)
C16A C12 C16 C17 137(5)
C11 C12 C16A C17A 97(2)
C7 C12 C16A C17A -101(2)
C16 C12 C16A C17A 4(4)
C11 C12 C16A C18A -24(3)
C7 C12 C16A C18A 137.8(18)
C16 C12 C16A C18A -117(6)
C5 C6 C19 C20 84.1(4)
C1 C6 C19 C20 -97.1(3)
C5 C6 C19 C24 -101.7(3)
C1 C6 C19 C24 77.1(3)
C24 C19 C20 C21 -0.7(4)
C6 C19 C20 C21 173.4(3)
C24 C19 C20 C25 178.3(3)
C6 C19 C20 C25 -7.6(4)
C19 C20 C21 C22 -1.6(5)
C25 C20 C21 C22 179.5(3)
C20 C21 C22 C23 2.1(6)
C21 C22 C23 C24 -0.3(5)
C22 C23 C24 C19 -1.8(5)
C22 C23 C24 C28 170.5(3)
C20 C19 C24 C23 2.3(4)
C6 C19 C24 C23 -171.8(3)
C20 C19 C24 C28 -169.9(3)
C6 C19 C24 C28 16.0(4)
C21 C20 C25 C27 87.0(4)
C19 C20 C25 C27 -92.0(4)
C21 C20 C25 C26 -36.7(5)
C19 C20 C25 C26 144.4(3)
C23 C24 C28 C30 -80.9(4)
C19 C24 C28 C30 91.2(3)
C23 C24 C28 C29 43.5(4)
C19 C24 C28 C29 -144.4(3)
C1 Sn1 C31 C32 -129.6(8)
C1 Sn1 C31 C36 122.5(6)
C36 C31 C32 C33 -7.0(11)
Sn1 C31 C32 C33 -116.9(9)
C31 C32 C33 C34 -60.0(11)
C31 C32 C33 C37 41.2(13)
C32 C33 C34 C35 69.6(10)
C37 C33 C34 C35 -32.2(10)
C33 C34 C35 C36 -0.9(11)
C34 C35 C36 C37 32.4(9)
C34 C35 C36 C31 -69.1(11)
C32 C31 C36 C35 69.8(10)
Sn1 C31 C36 C35 -176.3(7)
C32 C31 C36 C37 -28.7(7)
Sn1 C31 C36 C37 85.1(5)
C32 C33 C37 C36 -57.2(9)
C34 C33 C37 C36 48.2(8)
C35 C36 C37 C33 -48.0(7)
C31 C36 C37 C33 52.8(7)
C42 C43 C44 C45 -73.1(17)
C47 C43 C44 C45 28.4(17)
C43 C44 C45 C46 5(2)
C44 C45 C46 C47 -35.2(16)
C42 C43 C47 C46 58.9(12)
C44 C43 C47 C46 -47.5(13)
C45 C46 C47 C43 47.1(11)
